data_2232593
loop_
_publ_author_name
'Silambarasan, V.'
'Srinivasan, T.'
'Sivasakthikumaran, S.'
'Mohanakrishnan, A. K.'
'Velmurugan, D.'

_publ_section_title
;
 (Biphenyl-4-yl)[2-(4-methylbenzoyl)phenyl]methanone
;
_journal_coeditor_code BT5706
_journal_issue 12
_journal_name_full 'Acta Crystallographica Section E'
_journal_page_first o3276
_journal_paper_doi 10.1107/S1600536811047131
_journal_volume 67
_journal_year 2011
_chemical_formula_iupac 'C27 H20 O2'
_chemical_formula_moiety 'C27 H20 O2'
_chemical_formula_sum 'C27 H20 O2'
_chemical_formula_weight 376.43
_chemical_name_systematic
;
(Biphenyl-4-yl)[2-(4-methylbenzoyl)phenyl]methanone
;
_space_group_IT_number 14
_symmetry_cell_setting monoclinic
_symmetry_space_group_name_Hall '-P 2ybc'
_symmetry_space_group_name_H-M 'P 1 21/c 1'
_atom_sites_solution_hydrogens geom
_atom_sites_solution_primary direct
_atom_sites_solution_secondary difmap
_audit_creation_method SHELXL-97
_cell_angle_alpha 90.00
_cell_angle_beta 97.4540(10)
_cell_angle_gamma 90.00
_cell_formula_units_Z 4
_cell_length_a 22.2591(5)
_cell_length_b 7.7624(2)
_cell_length_c 11.4312(2)
_cell_measurement_reflns_used 4860
_cell_measurement_temperature 293(2)
_cell_measurement_theta_max 28.32
_cell_measurement_theta_min 1.85
_cell_volume 1958.44(8)
_computing_cell_refinement 'SAINT (Bruker, 2008)'
_computing_data_collection 'APEX2 (Bruker, 2008)'
_computing_data_reduction 'SAINT (Bruker, 2008)'
_computing_molecular_graphics 'ORTEP-3 (Farrugia, 1997)'
_computing_publication_material 'SHELXL97 (Sheldrick, 2008) and PLATON (Spek, 2009)'
_computing_structure_refinement 'SHELXL97 (Sheldrick, 2008)'
_computing_structure_solution 'SHELXS97 (Sheldrick, 2008)'
_diffrn_ambient_temperature 293(2)
_diffrn_measured_fraction_theta_full 0.994
_diffrn_measured_fraction_theta_max 0.994
_diffrn_measurement_device_type 'Bruker SMART APEXII area-detector'
_diffrn_measurement_method '\w and \f scans'
_diffrn_radiation_monochromator graphite
_diffrn_radiation_source 'fine-focus sealed tube'
_diffrn_radiation_type MoK\a
_diffrn_radiation_wavelength 0.71073
_diffrn_reflns_av_R_equivalents 0.0320
_diffrn_reflns_av_sigmaI/netI 0.0253
_diffrn_reflns_limit_h_max 29
_diffrn_reflns_limit_h_min -29
_diffrn_reflns_limit_k_max 10
_diffrn_reflns_limit_k_min -10
_diffrn_reflns_limit_l_max 15
_diffrn_reflns_limit_l_min -14
_diffrn_reflns_number 18479
_diffrn_reflns_theta_full 28.32
_diffrn_reflns_theta_max 28.32
_diffrn_reflns_theta_min 1.85
_exptl_absorpt_coefficient_mu 0.079
_exptl_absorpt_correction_type none
_exptl_crystal_colour colourless
_exptl_crystal_density_diffrn 1.277
_exptl_crystal_density_method 'not measured'
_exptl_crystal_description Block
_exptl_crystal_F_000 792
_exptl_crystal_size_max 0.20
_exptl_crystal_size_mid 0.20
_exptl_crystal_size_min 0.20
_refine_diff_density_max 0.260
_refine_diff_density_min -0.196
_refine_ls_extinction_coef 0.0107(16)
_refine_ls_extinction_expression Fc^*^=kFc[1+0.001xFc^2^\l^3^/sin(2\q)]^-1/4^
_refine_ls_extinction_method 'SHELXL97 (Sheldrick, 2008)'
_refine_ls_goodness_of_fit_ref 1.012
_refine_ls_hydrogen_treatment constr
_refine_ls_matrix_type full
_refine_ls_number_parameters 264
_refine_ls_number_reflns 4860
_refine_ls_number_restraints 0
_refine_ls_restrained_S_all 1.012
_refine_ls_R_factor_all 0.0638
_refine_ls_R_factor_gt 0.0472
_refine_ls_shift/su_max 0.030
_refine_ls_shift/su_mean 0.000
_refine_ls_structure_factor_coef Fsqd
_refine_ls_weighting_details 'calc w=1/[\s^2^(Fo^2^)+(0.0727P)^2^+0.5102P] where P=(Fo^2^+2Fc^2^)/3'
_refine_ls_weighting_scheme calc
_refine_ls_wR_factor_gt 0.1324
_refine_ls_wR_factor_ref 0.1471
_reflns_number_gt 3695
_reflns_number_total 4860
_reflns_threshold_expression I>2\s(I)
_cod_data_source_file bt5706.cif
_cod_data_source_block I
_cod_original_sg_symbol_H-M 'P 21/c'
_cod_database_code 2232593
_cod_database_fobs_code 2232593

loop_
_symmetry_equiv_pos_as_xyz
'x, y, z'
'-x, y+1/2, -z+1/2'
'-x, -y, -z'
'x, -y-1/2, z-1/2'

loop_
_atom_site_type_symbol
_atom_site_label
_atom_site_fract_x
_atom_site_fract_y
_atom_site_fract_z
_atom_site_U_iso_or_equiv
_atom_site_adp_type
_atom_site_calc_flag
_atom_site_refinement_flags
_atom_site_occupancy
_atom_site_symmetry_multiplicity
O O1 0.28534(5) 0.38124(13) 0.65595(10) 0.0506(3) Uani d . 1 1
C C13 0.24874(6) 0.27565(17) 0.61339(11) 0.0377(3) Uani d . 1 1
O O2 0.28106(5) 0.38387(14) 0.38609(10) 0.0544(3) Uani d . 1 1
C C14 0.26900(5) 0.11095(16) 0.56107(12) 0.0375(3) Uani d . 1 1
C C7 0.05660(6) 0.33333(17) 0.61684(12) 0.0392(3) Uani d . 1 1
C C20 0.32077(6) 0.27867(17) 0.41439(12) 0.0409(3) Uani d . 1 1
C C21 0.38428(6) 0.30892(17) 0.39267(12) 0.0405(3) Uani d . 1 1
C C10 0.18236(6) 0.29702(17) 0.61430(11) 0.0386(3) Uani d . 1 1
C C19 0.30593(6) 0.11233(17) 0.47073(13) 0.0410(3) Uani d . 1 1
C C4 -0.01000(6) 0.34472(17) 0.62034(12) 0.0404(3) Uani d . 1 1
C C18 0.32434(7) -0.0436(2) 0.42671(16) 0.0544(4) Uani d . 1 1
H H18 0.3481 -0.0438 0.3655 0.065 Uiso calc R 1 1
C C11 0.14137(7) 0.2168(2) 0.53081(13) 0.0527(4) Uani d . 1 1
H H11 0.1554 0.1489 0.4731 0.063 Uiso calc R 1 1
C C9 0.16008(7) 0.4010(2) 0.69754(14) 0.0507(4) Uani d . 1 1
H H9 0.1868 0.4602 0.7526 0.061 Uiso calc R 1 1
C C15 0.25338(6) -0.04573(18) 0.60771(14) 0.0472(3) Uani d . 1 1
H H15 0.2293 -0.0472 0.6684 0.057 Uiso calc R 1 1
C C25 0.45437(7) 0.4572(2) 0.28431(14) 0.0530(4) Uani d . 1 1
H H25 0.4610 0.5322 0.2238 0.064 Uiso calc R 1 1
C C22 0.43345(7) 0.2315(2) 0.46015(13) 0.0482(3) Uani d . 1 1
H H22 0.4268 0.1541 0.5192 0.058 Uiso calc R 1 1
C C23 0.49216(7) 0.2685(2) 0.44031(15) 0.0531(4) Uani d . 1 1
H H23 0.5245 0.2170 0.4873 0.064 Uiso calc R 1 1
C C17 0.30771(8) -0.1976(2) 0.47294(18) 0.0609(5) Uani d . 1 1
H H17 0.3198 -0.3009 0.4421 0.073 Uiso calc R 1 1
C C8 0.09836(7) 0.4172(2) 0.69900(14) 0.0536(4) Uani d . 1 1
H H8 0.0843 0.4860 0.7563 0.064 Uiso calc R 1 1
C C26 0.39563(7) 0.4241(2) 0.30508(13) 0.0485(3) Uani d . 1 1
H H26 0.3635 0.4793 0.2601 0.058 Uiso calc R 1 1
C C24 0.50361(7) 0.3812(2) 0.35152(14) 0.0497(4) Uani d . 1 1
C C12 0.07980(7) 0.2361(2) 0.53183(14) 0.0544(4) Uani d . 1 1
H H12 0.0532 0.1822 0.4737 0.065 Uiso calc R 1 1
C C16 0.27311(7) -0.19908(19) 0.56502(17) 0.0573(4) Uani d . 1 1
H H16 0.2632 -0.3031 0.5980 0.069 Uiso calc R 1 1
C C5 -0.05078(8) 0.2644(3) 0.53690(18) 0.0706(5) Uani d . 1 1
H H5 -0.0363 0.2027 0.4766 0.085 Uiso calc R 1 1
C C3 -0.03413(8) 0.4333(3) 0.70758(17) 0.0674(5) Uani d . 1 1
H H3 -0.0082 0.4883 0.7663 0.081 Uiso calc R 1 1
C C1 -0.13564(7) 0.3628(2) 0.62571(17) 0.0599(4) Uani d . 1 1
H H1 -0.1773 0.3700 0.6269 0.072 Uiso calc R 1 1
C C2 -0.09621(8) 0.4423(3) 0.7099(2) 0.0786(6) Uani d . 1 1
H H2 -0.1112 0.5036 0.7698 0.094 Uiso calc R 1 1
C C27 0.56713(8) 0.4206(3) 0.3272(2) 0.0718(5) Uani d . 1 1
H H27A 0.5789 0.3394 0.2711 0.108 Uiso calc R 1 1
H H27B 0.5944 0.4126 0.3993 0.108 Uiso calc R 1 1
H H27C 0.5685 0.5351 0.2958 0.108 Uiso calc R 1 1
C C6 -0.11250(8) 0.2728(3) 0.54021(19) 0.0753(6) Uani d . 1 1
H H6 -0.1386 0.2159 0.4828 0.090 Uiso calc R 1 1

loop_
_atom_site_aniso_label
_atom_site_aniso_U_11
_atom_site_aniso_U_22
_atom_site_aniso_U_33
_atom_site_aniso_U_12
_atom_site_aniso_U_13
_atom_site_aniso_U_23
O1 0.0451(6) 0.0452(6) 0.0626(7) -0.0084(4) 0.0114(5) -0.0064(5)
C13 0.0380(6) 0.0378(7) 0.0384(6) -0.0015(5) 0.0089(5) 0.0035(5)
O2 0.0517(6) 0.0479(6) 0.0665(7) 0.0115(5) 0.0188(5) 0.0113(5)
C14 0.0300(6) 0.0359(6) 0.0466(7) -0.0011(5) 0.0052(5) 0.0024(5)
C7 0.0373(6) 0.0397(7) 0.0413(7) 0.0034(5) 0.0073(5) 0.0015(5)
C20 0.0451(7) 0.0375(7) 0.0421(7) 0.0028(6) 0.0133(5) -0.0010(5)
C21 0.0432(7) 0.0384(7) 0.0417(7) -0.0007(6) 0.0122(5) -0.0009(5)
C10 0.0369(6) 0.0393(7) 0.0405(6) 0.0019(5) 0.0087(5) 0.0024(5)
C19 0.0366(6) 0.0360(7) 0.0517(8) 0.0013(5) 0.0108(6) 0.0005(5)
C4 0.0383(7) 0.0379(7) 0.0456(7) 0.0037(5) 0.0074(5) 0.0027(5)
C18 0.0524(9) 0.0432(8) 0.0707(10) 0.0056(7) 0.0201(7) -0.0062(7)
C11 0.0422(7) 0.0691(10) 0.0469(8) 0.0090(7) 0.0060(6) -0.0192(7)
C9 0.0409(7) 0.0565(9) 0.0555(8) -0.0048(6) 0.0091(6) -0.0179(7)
C15 0.0370(7) 0.0426(8) 0.0625(9) -0.0052(6) 0.0077(6) 0.0080(6)
C25 0.0565(9) 0.0518(9) 0.0531(8) -0.0110(7) 0.0160(7) 0.0069(7)
C22 0.0509(8) 0.0487(8) 0.0464(7) 0.0034(6) 0.0116(6) 0.0068(6)
C23 0.0450(8) 0.0567(9) 0.0574(9) 0.0049(7) 0.0057(6) -0.0004(7)
C17 0.0544(9) 0.0353(8) 0.0933(13) 0.0058(7) 0.0102(9) -0.0072(8)
C8 0.0440(8) 0.0611(9) 0.0576(9) -0.0001(7) 0.0135(7) -0.0221(7)
C26 0.0485(8) 0.0493(8) 0.0478(8) -0.0024(6) 0.0067(6) 0.0075(6)
C24 0.0465(8) 0.0480(8) 0.0568(9) -0.0062(6) 0.0151(6) -0.0105(7)
C12 0.0401(7) 0.0729(11) 0.0483(8) 0.0061(7) -0.0011(6) -0.0209(7)
C16 0.0465(8) 0.0344(7) 0.0893(12) -0.0049(6) 0.0021(8) 0.0105(7)
C5 0.0442(9) 0.0904(14) 0.0785(12) -0.0044(9) 0.0123(8) -0.0382(11)
C3 0.0443(8) 0.0872(13) 0.0711(11) 0.0035(8) 0.0091(8) -0.0318(10)
C1 0.0381(7) 0.0653(10) 0.0778(11) 0.0021(7) 0.0130(7) 0.0006(9)
C2 0.0476(9) 0.0999(16) 0.0911(14) 0.0064(10) 0.0200(9) -0.0371(12)
C27 0.0503(9) 0.0731(12) 0.0956(14) -0.0116(9) 0.0233(9) -0.0098(11)
C6 0.0417(9) 0.0968(15) 0.0863(13) -0.0110(9) 0.0047(8) -0.0311(12)

loop_
_atom_type_symbol
_atom_type_description
_atom_type_scat_dispersion_real
_atom_type_scat_dispersion_imag
_atom_type_scat_source
C C 0.0033 0.0016 'International Tables Vol C Tables 4.2.6.8 and 6.1.1.4'
H H 0.0000 0.0000 'International Tables Vol C Tables 4.2.6.8 and 6.1.1.4'
N N 0.0061 0.0033 'International Tables Vol C Tables 4.2.6.8 and 6.1.1.4'
O O 0.0106 0.0060 'International Tables Vol C Tables 4.2.6.8 and 6.1.1.4'

loop_
_geom_angle_atom_site_label_1
_geom_angle_atom_site_label_2
_geom_angle_atom_site_label_3
_geom_angle
O1 C13 C10 122.55(12)
O1 C13 C14 120.89(12)
C10 C13 C14 116.52(11)
C15 C14 C19 119.29(12)
C15 C14 C13 119.20(12)
C19 C14 C13 121.41(11)
C12 C7 C8 116.82(12)
C12 C7 C4 120.98(12)
C8 C7 C4 122.19(12)
O2 C20 C21 121.61(13)
O2 C20 C19 119.99(12)
C21 C20 C19 118.39(12)
C26 C21 C22 118.29(13)
C26 C21 C20 119.21(13)
C22 C21 C20 122.44(12)
C11 C10 C9 118.26(12)
C11 C10 C13 120.85(12)
C9 C10 C13 120.87(12)
C18 C19 C14 119.20(13)
C18 C19 C20 120.14(12)
C14 C19 C20 120.42(11)
C3 C4 C5 116.35(14)
C3 C4 C7 122.13(13)
C5 C4 C7 121.51(13)
C17 C18 C19 120.63(15)
C17 C18 H18 119.7
C19 C18 H18 119.7
C12 C11 C10 120.89(13)
C12 C11 H11 119.6
C10 C11 H11 119.6
C8 C9 C10 120.36(13)
C8 C9 H9 119.8
C10 C9 H9 119.8
C16 C15 C14 120.81(14)
C16 C15 H15 119.6
C14 C15 H15 119.6
C26 C25 C24 121.53(14)
C26 C25 H25 119.2
C24 C25 H25 119.2
C23 C22 C21 120.71(14)
C23 C22 H22 119.6
C21 C22 H22 119.6
C22 C23 C24 121.14(15)
C22 C23 H23 119.4
C24 C23 H23 119.4
C18 C17 C16 120.25(14)
C18 C17 H17 119.9
C16 C17 H17 119.9
C9 C8 C7 121.77(13)
C9 C8 H8 119.1
C7 C8 H8 119.1
C25 C26 C21 120.51(14)
C25 C26 H26 119.7
C21 C26 H26 119.7
C25 C24 C23 117.80(14)
C25 C24 C27 120.31(16)
C23 C24 C27 121.89(16)
C11 C12 C7 121.81(13)
C11 C12 H12 119.1
C7 C12 H12 119.1
C15 C16 C17 119.75(14)
C15 C16 H16 120.1
C17 C16 H16 120.1
C4 C5 C6 121.87(16)
C4 C5 H5 119.1
C6 C5 H5 119.1
C4 C3 C2 121.48(16)
C4 C3 H3 119.3
C2 C3 H3 119.3
C6 C1 C2 118.16(15)
C6 C1 H1 120.9
C2 C1 H1 120.9
C1 C2 C3 121.03(17)
C1 C2 H2 119.5
C3 C2 H2 119.5
C24 C27 H27A 109.5
C24 C27 H27B 109.5
H27A C27 H27B 109.5
C24 C27 H27C 109.5
H27A C27 H27C 109.5
H27B C27 H27C 109.5
C1 C6 C5 121.10(17)
C1 C6 H6 119.4
C5 C6 H6 119.4

loop_
_geom_bond_atom_site_label_1
_geom_bond_atom_site_label_2
_geom_bond_distance
O1 C13 1.2122(16)
C13 C10 1.4881(18)
C13 C14 1.5052(18)
O2 C20 1.2159(17)
C14 C15 1.3901(18)
C14 C19 1.4009(19)
C7 C12 1.3825(19)
C7 C8 1.394(2)
C7 C4 1.4908(18)
C20 C21 1.4854(19)
C20 C19 1.4987(19)
C21 C26 1.3897(19)
C21 C22 1.391(2)
C10 C11 1.380(2)
C10 C9 1.3878(19)
C19 C18 1.3929(19)
C4 C3 1.376(2)
C4 C5 1.378(2)
C18 C17 1.377(2)
C18 H18 0.9300
C11 C12 1.380(2)
C11 H11 0.9300
C9 C8 1.382(2)
C9 H9 0.9300
C15 C16 1.380(2)
C15 H15 0.9300
C25 C26 1.383(2)
C25 C24 1.386(2)
C25 H25 0.9300
C22 C23 1.385(2)
C22 H22 0.9300
C23 C24 1.388(2)
C23 H23 0.9300
C17 C16 1.383(3)
C17 H17 0.9300
C8 H8 0.9300
C26 H26 0.9300
C24 C27 1.507(2)
C12 H12 0.9300
C16 H16 0.9300
C5 C6 1.381(2)
C5 H5 0.9300
C3 C2 1.387(2)
C3 H3 0.9300
C1 C6 1.356(3)
C1 C2 1.363(3)
C1 H1 0.9300
C2 H2 0.9300
C27 H27A 0.9600
C27 H27B 0.9600
C27 H27C 0.9600
C6 H6 0.9300

loop_
_geom_hbond_atom_site_label_D
_geom_hbond_atom_site_label_H
_geom_hbond_atom_site_label_A
_geom_hbond_site_symmetry_A
_geom_hbond_distance_DH
_geom_hbond_distance_HA
_geom_hbond_distance_DA
_geom_hbond_angle_DHA
C16 H16 1 1_545.01 0.93 2.57 3.4196(18) 152

loop_
_geom_torsion_atom_site_label_1
_geom_torsion_atom_site_label_2
_geom_torsion_atom_site_label_3
_geom_torsion_atom_site_label_4
_geom_torsion
O1 C13 C14 C15 120.10(15)
C10 C13 C14 C15 -57.39(16)
O1 C13 C14 C19 -56.44(18)
C10 C13 C14 C19 126.07(13)
O2 C20 C21 C26 -22.7(2)
C19 C20 C21 C26 156.20(13)
O2 C20 C21 C22 154.55(15)
C19 C20 C21 C22 -26.53(19)
O1 C13 C10 C11 155.07(15)
C14 C13 C10 C11 -27.48(19)
O1 C13 C10 C9 -23.5(2)
C14 C13 C10 C9 153.91(13)
C15 C14 C19 C18 2.3(2)
C13 C14 C19 C18 178.87(13)
C15 C14 C19 C20 176.73(12)
C13 C14 C19 C20 -6.7(2)
O2 C20 C19 C18 129.29(16)
C21 C20 C19 C18 -49.65(19)
O2 C20 C19 C14 -45.1(2)
C21 C20 C19 C14 136.01(13)
C12 C7 C4 C3 176.57(17)
C8 C7 C4 C3 -2.6(2)
C12 C7 C4 C5 -2.4(2)
C8 C7 C4 C5 178.45(17)
C14 C19 C18 C17 -1.5(2)
C20 C19 C18 C17 -175.88(15)
C9 C10 C11 C12 -1.6(2)
C13 C10 C11 C12 179.78(15)
C11 C10 C9 C8 2.6(2)
C13 C10 C9 C8 -178.71(14)
C19 C14 C15 C16 -0.9(2)
C13 C14 C15 C16 -177.50(13)
C26 C21 C22 C23 0.0(2)
C20 C21 C22 C23 -177.29(14)
C21 C22 C23 C24 -1.1(2)
C19 C18 C17 C16 -0.9(3)
C10 C9 C8 C7 -1.1(3)
C12 C7 C8 C9 -1.5(2)
C4 C7 C8 C9 177.69(15)
C24 C25 C26 C21 -1.8(2)
C22 C21 C26 C25 1.4(2)
C20 C21 C26 C25 178.82(13)
C26 C25 C24 C23 0.7(2)
C26 C25 C24 C27 -179.65(16)
C22 C23 C24 C25 0.8(2)
C22 C23 C24 C27 -178.89(15)
C10 C11 C12 C7 -1.1(3)
C8 C7 C12 C11 2.6(3)
C4 C7 C12 C11 -176.60(15)
C14 C15 C16 C17 -1.5(2)
C18 C17 C16 C15 2.4(3)
C3 C4 C5 C6 0.3(3)
C7 C4 C5 C6 179.32(18)
C5 C4 C3 C2 -0.8(3)
C7 C4 C3 C2 -179.81(18)
C6 C1 C2 C3 0.7(3)
C4 C3 C2 C1 0.3(4)
C2 C1 C6 C5 -1.2(3)
C4 C5 C6 C1 0.7(4)

loop_
_cod_related_entry_id
_cod_related_entry_database
_cod_related_entry_code
1 ChemSpider 30657196
